data_7000513
loop_
_publ_author_name
'Huang, Yu-Jian'
'Song, Ying-Lin'
'Chen, Yang'
'Li, Hong-Xi'
'Zhang, Yong'
'Lang, Jian-Ping'

_publ_section_title
;
 Formation of dimeric and polymeric W/Cu/S clusters via degradation or
 expansion of the cluster core in [Et4N]4[WS4Cu4I6]
;
_journal_issue 8
_journal_name_full 'Dalton Transactions'
_journal_page_first 1411
_journal_paper_doi 10.1039/b816312j
_journal_year 2009
_chemical_formula_moiety 'C54 H72 Cu6 I2 N12 S8 W2, C3 N O, C3 N O'
_chemical_formula_sum 'C60 H72 Cu6 I2 N14 O2 S8 W2'
_chemical_formula_weight 2280.54
_chemical_name_systematic
;
?
;
_space_group_IT_number 2
_symmetry_cell_setting triclinic
_symmetry_space_group_name_Hall '-P 1'
_symmetry_space_group_name_H-M 'P -1'
_atom_sites_solution_hydrogens geom
_atom_sites_solution_primary direct
_atom_sites_solution_secondary difmap
_audit_creation_method SHELXL-97
_cell_angle_alpha 111.395(10)
_cell_angle_beta 95.08(2)
_cell_angle_gamma 105.55(3)
_cell_formula_units_Z 1
_cell_length_a 12.6498(15)
_cell_length_b 12.943(3)
_cell_length_c 15.041(3)
_cell_measurement_reflns_used 7469
_cell_measurement_temperature 298(2)
_cell_measurement_theta_max 25.25
_cell_measurement_theta_min 3.10
_cell_volume 2160.8(9)
_computing_structure_refinement 'SHELXL-97 (Sheldrick, 1997)'
_computing_structure_solution 'SHELXS-97 (Sheldrick, 1990)'
_diffrn_ambient_temperature 298(2)
_diffrn_measured_fraction_theta_full 0.991
_diffrn_measured_fraction_theta_max 0.991
_diffrn_measurement_device_type 'Rigaku Mercury'
_diffrn_measurement_method \w
_diffrn_radiation_monochromator graphite
_diffrn_radiation_source 'fine-focus sealed tube'
_diffrn_radiation_type MoK\a
_diffrn_radiation_wavelength 0.71073
_diffrn_reflns_av_R_equivalents 0.0501
_diffrn_reflns_av_sigmaI/netI 0.0655
_diffrn_reflns_limit_h_max 15
_diffrn_reflns_limit_h_min -15
_diffrn_reflns_limit_k_max 15
_diffrn_reflns_limit_k_min -13
_diffrn_reflns_limit_l_max 18
_diffrn_reflns_limit_l_min -18
_diffrn_reflns_number 21266
_diffrn_reflns_theta_full 25.35
_diffrn_reflns_theta_max 25.35
_diffrn_reflns_theta_min 3.11
_diffrn_standards_decay_% 0
_diffrn_standards_interval_count 0
_diffrn_standards_interval_time 0
_diffrn_standards_number 0
_exptl_absorpt_coefficient_mu 5.048
_exptl_absorpt_correction_T_max 0.635
_exptl_absorpt_correction_T_min 0.315
_exptl_absorpt_correction_type multi-scan
_exptl_absorpt_process_details 'Jacobson, R. (1998) Private Communication.'
_exptl_crystal_colour red
_exptl_crystal_density_diffrn 1.753
_exptl_crystal_density_method 'not measured'
_exptl_crystal_description block
_exptl_crystal_F_000 1102
_exptl_crystal_size_max 0.36
_exptl_crystal_size_mid 0.20
_exptl_crystal_size_min 0.09
_refine_diff_density_max 1.023
_refine_diff_density_min -1.373
_refine_diff_density_rms 0.190
_refine_ls_extinction_method none
_refine_ls_goodness_of_fit_ref 1.099
_refine_ls_hydrogen_treatment constr
_refine_ls_matrix_type full
_refine_ls_number_parameters 396
_refine_ls_number_reflns 7855
_refine_ls_number_restraints 13
_refine_ls_restrained_S_all 1.102
_refine_ls_R_factor_all 0.0942
_refine_ls_R_factor_gt 0.0701
_refine_ls_shift/su_max 0.001
_refine_ls_shift/su_mean 0.000
_refine_ls_structure_factor_coef Fsqd
_refine_ls_weighting_details 'calc w=1/[\s^2^(Fo^2^)+(0.0920P)^2^+13.7823P] where P=(Fo^2^+2Fc^2^)/3'
_refine_ls_weighting_scheme calc
_refine_ls_wR_factor_gt 0.1815
_refine_ls_wR_factor_ref 0.1973
_reflns_number_gt 6030
_reflns_number_total 7855
_reflns_threshold_expression >2sigma(I)
_cod_data_source_file b816312j.txt
_cod_data_source_block t
_cod_database_code 7000513

loop_
_symmetry_equiv_pos_as_xyz
'x, y, z'
'-x, -y, -z'

loop_
_atom_site_label
_atom_site_type_symbol
_atom_site_fract_x
_atom_site_fract_y
_atom_site_fract_z
_atom_site_U_iso_or_equiv
_atom_site_adp_type
_atom_site_occupancy
_atom_site_symmetry_multiplicity
_atom_site_calc_flag
_atom_site_refinement_flags
_atom_site_disorder_assembly
_atom_site_disorder_group
W1 W 0.87831(4) 0.14601(4) 0.27394(3) 0.03920(18) Uani 1 1 d . . .
Cu1 Cu 0.66799(11) 0.14305(13) 0.23846(10) 0.0438(4) Uani 1 1 d . . .
Cu2 Cu 0.80006(13) -0.07381(13) 0.14543(11) 0.0479(4) Uani 1 1 d . . .
Cu3 Cu 0.94553(15) 0.36955(15) 0.40910(13) 0.0625(5) Uani 1 1 d . . .
I1 I 0.92051(10) 0.56582(9) 0.41729(8) 0.0807(4) Uani 1 1 d . . .
S1 S 0.9188(3) -0.0029(3) 0.2887(3) 0.0615(9) Uani 1 1 d . . .
S2 S 1.0318(3) 0.2835(3) 0.2889(3) 0.0598(9) Uani 1 1 d . . .
S3 S 0.7836(3) 0.2183(3) 0.3872(2) 0.0478(7) Uani 1 1 d . . .
S4 S 0.7662(2) 0.0798(3) 0.1242(2) 0.0422(7) Uani 1 1 d . . .
O1 O 0.839(2) 0.190(2) 0.8201(18) 0.104(5) Uiso 0.50 1 d PD . .
O2 O 0.6778(15) 0.4613(16) 0.0693(13) 0.059(3) Uiso 0.50 1 d PD . .
N1 N 0.5273(8) 0.1746(8) 0.2271(7) 0.041(2) Uani 1 1 d . . .
N2 N 0.4225(7) 0.0944(8) 0.1946(7) 0.036(2) Uani 1 1 d . . .
N3 N 0.7804(8) -0.2187(8) 0.0364(7) 0.039(2) Uani 1 1 d . . .
N4 N 0.6845(7) -0.3107(7) -0.0040(6) 0.0323(19) Uani 1 1 d . . .
N5 N 0.4764(13) -0.2481(12) 0.4022(9) 0.069(4) Uani 1 1 d . . .
N6 N 0.5878(14) -0.1886(12) 0.4318(8) 0.070(4) Uani 1 1 d . . .
N7 N 0.8605(18) 0.1796(19) 0.6547(18) 0.104(5) Uiso 0.50 1 d PD . .
N8 N 0.8568(15) 0.4637(16) 0.1031(11) 0.059(3) Uiso 0.50 1 d PD . .
C1 C 0.6115(12) 0.3888(12) 0.2987(12) 0.072(4) Uani 1 1 d . . .
H1A H 0.6725 0.3761 0.3313 0.107 Uiso 1 1 calc R . .
H1B H 0.5919 0.4514 0.3443 0.107 Uiso 1 1 calc R . .
H1C H 0.6338 0.4092 0.2463 0.107 Uiso 1 1 calc R . .
C2 C 0.5143(10) 0.2812(10) 0.2593(8) 0.045(3) Uani 1 1 d . . .
C3 C 0.4011(10) 0.2677(11) 0.2452(9) 0.048(3) Uani 1 1 d . . .
H3 H 0.3699 0.3279 0.2612 0.058 Uiso 1 1 calc R . .
C4 C 0.3435(10) 0.1511(12) 0.2041(9) 0.047(3) Uani 1 1 d . . .
C5 C 0.2204(10) 0.0848(14) 0.1717(12) 0.070(4) Uani 1 1 d . . .
H5A H 0.1789 0.1390 0.1875 0.105 Uiso 1 1 calc R . .
H5B H 0.2007 0.0333 0.2045 0.105 Uiso 1 1 calc R . .
H5C H 0.2027 0.0395 0.1025 0.105 Uiso 1 1 calc R . .
C6 C 0.9675(10) -0.1533(11) 0.0009(11) 0.060(4) Uani 1 1 d . . .
H6A H 0.9678 -0.0769 0.0432 0.090 Uiso 1 1 calc R . .
H6B H 0.9888 -0.1509 -0.0582 0.090 Uiso 1 1 calc R . .
H6C H 1.0198 -0.1767 0.0331 0.090 Uiso 1 1 calc R . .
C7 C 0.8520(9) -0.2398(10) -0.0230(8) 0.041(3) Uani 1 1 d . . .
C8 C 0.7993(10) -0.3467(11) -0.1035(9) 0.048(3) Uani 1 1 d . . .
H8 H 0.8297 -0.3809 -0.1563 0.058 Uiso 1 1 calc R . .
C9 C 0.6947(9) -0.3906(10) -0.0892(8) 0.040(3) Uani 1 1 d . . .
C10 C 0.6013(11) -0.5010(11) -0.1498(9) 0.058(3) Uani 1 1 d . . .
H10A H 0.5912 -0.5531 -0.1170 0.087 Uiso 1 1 calc R . .
H10B H 0.6192 -0.5379 -0.2119 0.087 Uiso 1 1 calc R . .
H10C H 0.5334 -0.4831 -0.1595 0.087 Uiso 1 1 calc R . .
C11 C 0.3427(19) -0.4196(18) 0.4207(13) 0.103(3) Uani 1 1 d . . .
H11A H 0.3496 -0.4905 0.4235 0.155 Uiso 1 1 calc R . .
H11B H 0.3037 -0.4366 0.3568 0.155 Uiso 1 1 calc R . .
H11C H 0.3015 -0.3874 0.4683 0.155 Uiso 1 1 calc R . .
C12 C 0.463(2) -0.3280(19) 0.4433(13) 0.103(3) Uani 1 1 d . . .
C13 C 0.560(2) -0.3157(19) 0.4927(13) 0.103(3) Uani 1 1 d . . .
H13 H 0.5700 -0.3619 0.5258 0.124 Uiso 1 1 calc R . .
C14 C 0.641(2) -0.231(2) 0.4897(13) 0.103(3) Uani 1 1 d . . .
C15 C 0.7673(19) -0.1742(18) 0.5314(13) 0.103(3) Uani 1 1 d . . .
H15A H 0.7939 -0.2222 0.5577 0.155 Uiso 1 1 calc R . .
H15B H 0.7817 -0.0979 0.5823 0.155 Uiso 1 1 calc R . .
H15C H 0.8055 -0.1669 0.4806 0.155 Uiso 1 1 calc R . .
C16 C 0.4006(9) -0.0309(10) 0.1474(9) 0.042(3) Uani 1 1 d . . .
H16A H 0.3915 -0.0523 0.0777 0.050 Uiso 1 1 calc R . .
H16B H 0.3294 -0.0696 0.1589 0.050 Uiso 1 1 calc R . .
C17 C 0.4992(10) -0.1720(11) -0.0020(8) 0.047(3) Uani 1 1 d . . .
H17A H 0.5521 -0.2024 -0.0363 0.070 Uiso 1 1 calc R . .
H17B H 0.5043 -0.0975 -0.0038 0.070 Uiso 1 1 calc R . .
H17C H 0.4247 -0.2257 -0.0326 0.070 Uiso 1 1 calc R . .
C18 C 0.5929(9) -0.3298(9) 0.0463(8) 0.037(2) Uani 1 1 d . . .
H18A H 0.5998 -0.3855 0.0737 0.044 Uiso 1 1 calc R . .
H18B H 0.5229 -0.3657 -0.0016 0.044 Uiso 1 1 calc R . .
C19 C 0.6910(11) -0.2683(12) 0.2499(9) 0.053(3) Uani 1 1 d . . .
H19A H 0.6460 -0.3244 0.2705 0.079 Uiso 1 1 calc R . .
H19B H 0.7537 -0.2146 0.3019 0.079 Uiso 1 1 calc R . .
H19C H 0.7178 -0.3084 0.1938 0.079 Uiso 1 1 calc R . .
C20 C 0.6331(13) -0.0935(12) 0.4021(9) 0.059(4) Uani 1 1 d . . .
H20A H 0.7141 -0.0736 0.4138 0.071 Uiso 1 1 calc R . .
H20B H 0.6159 -0.0252 0.4436 0.071 Uiso 1 1 calc R . .
C21 C 0.4682(10) 0.0080(11) 0.3551(8) 0.047(3) Uani 1 1 d . . .
H21A H 0.4621 -0.0239 0.4036 0.070 Uiso 1 1 calc R . .
H21B H 0.3954 0.0053 0.3281 0.070 Uiso 1 1 calc R . .
H21C H 0.5171 0.0879 0.3845 0.070 Uiso 1 1 calc R . .
C22 C 0.4864(9) -0.0805(10) 0.1770(8) 0.039(3) Uani 1 1 d . . .
C23 C 0.5257(8) -0.1568(9) 0.1044(7) 0.034(2) Uani 1 1 d . . .
C24 C 0.5855(8) -0.2226(9) 0.1266(8) 0.033(2) Uani 1 1 d . . .
C25 C 0.6210(9) -0.2011(10) 0.2238(8) 0.038(2) Uani 1 1 d . . .
C26 C 0.5916(9) -0.1177(9) 0.2987(7) 0.037(2) Uani 1 1 d . . .
C27 C 0.5163(10) -0.0641(10) 0.2739(8) 0.040(3) Uani 1 1 d . . .
C28 C 0.920(3) 0.130(3) 0.577(2) 0.104(5) Uiso 0.50 1 d PD . .
C29 C 0.790(3) 0.246(3) 0.643(3) 0.104(5) Uiso 0.50 1 d PD . .
C30 C 0.873(3) 0.156(3) 0.740(2) 0.104(5) Uiso 0.50 1 d PD . .
C31 C 0.894(2) 0.5936(19) 0.1294(19) 0.059(3) Uiso 0.50 1 d PD . .
C32 C 0.944(2) 0.415(2) 0.1162(18) 0.059(3) Uiso 0.50 1 d PD . .
C33 C 0.7461(16) 0.409(2) 0.0708(18) 0.059(3) Uiso 0.50 1 d PD . .

loop_
_atom_site_aniso_label
_atom_site_aniso_U_11
_atom_site_aniso_U_22
_atom_site_aniso_U_33
_atom_site_aniso_U_23
_atom_site_aniso_U_13
_atom_site_aniso_U_12
W1 0.0352(3) 0.0356(3) 0.0364(3) 0.0060(2) 0.0042(2) 0.0084(2)
Cu1 0.0375(7) 0.0466(9) 0.0444(8) 0.0144(7) 0.0075(6) 0.0152(7)
Cu2 0.0494(9) 0.0344(8) 0.0466(9) 0.0038(7) 0.0062(7) 0.0117(7)
Cu3 0.0603(10) 0.0460(10) 0.0585(10) 0.0029(8) 0.0118(8) 0.0081(8)
I1 0.0850(8) 0.0529(6) 0.0757(7) 0.0100(5) -0.0132(6) 0.0105(5)
S1 0.060(2) 0.053(2) 0.062(2) 0.0163(18) -0.0079(17) 0.0214(17)
S2 0.0477(18) 0.050(2) 0.060(2) 0.0071(17) 0.0163(16) 0.0033(15)
S3 0.0441(16) 0.0512(18) 0.0347(15) 0.0069(14) 0.0084(13) 0.0094(14)
S4 0.0473(16) 0.0397(16) 0.0309(14) 0.0066(12) 0.0058(12) 0.0119(13)
N1 0.048(6) 0.042(6) 0.037(5) 0.012(4) 0.011(4) 0.023(5)
N2 0.033(5) 0.039(5) 0.041(5) 0.014(4) 0.012(4) 0.019(4)
N3 0.042(5) 0.039(5) 0.037(5) 0.017(4) 0.014(4) 0.013(4)
N4 0.041(5) 0.021(4) 0.034(5) 0.008(4) 0.012(4) 0.011(4)
N5 0.116(11) 0.070(9) 0.058(8) 0.044(7) 0.039(8) 0.053(9)
N6 0.131(12) 0.080(9) 0.036(6) 0.032(6) 0.026(7) 0.072(9)
C1 0.065(9) 0.048(9) 0.091(12) 0.019(8) 0.011(8) 0.017(7)
C2 0.053(7) 0.043(7) 0.037(6) 0.012(6) 0.000(5) 0.020(6)
C3 0.049(7) 0.051(8) 0.052(7) 0.019(6) 0.016(6) 0.028(6)
C4 0.041(6) 0.061(8) 0.050(7) 0.030(7) 0.012(6) 0.024(6)
C5 0.040(7) 0.087(11) 0.088(11) 0.032(9) 0.007(7) 0.035(8)
C6 0.032(6) 0.049(8) 0.090(11) 0.019(7) 0.024(7) 0.007(6)
C7 0.043(6) 0.036(6) 0.046(7) 0.016(6) 0.013(5) 0.015(5)
C8 0.046(7) 0.046(7) 0.047(7) 0.010(6) 0.022(6) 0.015(6)
C9 0.038(6) 0.038(6) 0.045(7) 0.020(6) 0.013(5) 0.008(5)
C10 0.064(8) 0.047(8) 0.043(7) -0.002(6) 0.018(6) 0.014(7)
C11 0.165(10) 0.102(7) 0.062(5) 0.029(5) 0.033(6) 0.075(7)
C12 0.165(10) 0.102(7) 0.062(5) 0.029(5) 0.033(6) 0.075(7)
C13 0.165(10) 0.102(7) 0.062(5) 0.029(5) 0.033(6) 0.075(7)
C14 0.165(10) 0.102(7) 0.062(5) 0.029(5) 0.033(6) 0.075(7)
C15 0.165(10) 0.102(7) 0.062(5) 0.029(5) 0.033(6) 0.075(7)
C16 0.034(6) 0.037(6) 0.044(7) 0.009(5) 0.000(5) 0.009(5)
C17 0.056(7) 0.053(7) 0.033(6) 0.019(6) 0.009(6) 0.019(6)
C18 0.036(6) 0.030(6) 0.046(6) 0.013(5) 0.020(5) 0.013(5)
C19 0.051(7) 0.059(8) 0.054(8) 0.023(7) 0.012(6) 0.027(7)
C20 0.088(10) 0.055(8) 0.037(7) 0.012(6) 0.017(7) 0.034(8)
C21 0.058(7) 0.054(8) 0.031(6) 0.013(6) 0.021(6) 0.026(6)
C22 0.032(6) 0.047(7) 0.040(6) 0.019(5) 0.009(5) 0.015(5)
C23 0.030(5) 0.033(6) 0.034(6) 0.011(5) 0.015(5) 0.005(5)
C24 0.033(5) 0.029(5) 0.041(6) 0.015(5) 0.014(5) 0.015(5)
C25 0.042(6) 0.036(6) 0.037(6) 0.018(5) 0.007(5) 0.010(5)
C26 0.041(6) 0.031(6) 0.027(5) 0.005(5) 0.002(5) 0.006(5)
C27 0.048(7) 0.037(6) 0.038(6) 0.011(5) 0.013(5) 0.024(5)

loop_
_atom_type_symbol
_atom_type_description
_atom_type_scat_dispersion_real
_atom_type_scat_dispersion_imag
_atom_type_scat_source
C C 0.0033 0.0016 'International Tables Vol C Tables 4.2.6.8 and 6.1.1.4'
H H 0.0000 0.0000 'International Tables Vol C Tables 4.2.6.8 and 6.1.1.4'
N N 0.0061 0.0033 'International Tables Vol C Tables 4.2.6.8 and 6.1.1.4'
S S 0.1246 0.1234 'International Tables Vol C Tables 4.2.6.8 and 6.1.1.4'
Cu Cu 0.3201 1.2651 'International Tables Vol C Tables 4.2.6.8 and 6.1.1.4'
I I -0.4742 1.8119 'International Tables Vol C Tables 4.2.6.8 and 6.1.1.4'
W W -0.8490 6.8722 'International Tables Vol C Tables 4.2.6.8 and 6.1.1.4'
O O 0.0106 0.0060 'International Tables Vol C Tables 4.2.6.8 and 6.1.1.4'

loop_
_geom_angle_atom_site_label_1
_geom_angle_atom_site_label_2
_geom_angle_atom_site_label_3
_geom_angle
_geom_angle_site_symmetry_1
_geom_angle_site_symmetry_3
_geom_angle_publ_flag
S2 W1 S1 110.21(14) . . ?
S2 W1 S3 109.68(12) . . ?
S1 W1 S3 110.38(14) . . ?
S2 W1 S4 110.17(13) . . ?
S1 W1 S4 108.29(12) . . ?
S3 W1 S4 108.07(11) . . ?
S2 W1 Cu2 129.05(10) . . ?
S1 W1 Cu2 54.08(10) . . ?
S3 W1 Cu2 121.25(9) . . ?
S4 W1 Cu2 54.32(8) . . ?
S2 W1 Cu1 128.06(11) . . ?
S1 W1 Cu1 121.71(11) . . ?
S3 W1 Cu1 54.52(9) . . ?
S4 W1 Cu1 53.63(8) . . ?
Cu2 W1 Cu1 84.66(6) . . ?
S2 W1 Cu3 54.58(10) . . ?
S1 W1 Cu3 126.74(11) . . ?
S3 W1 Cu3 55.11(9) . . ?
S4 W1 Cu3 124.97(9) . . ?
Cu2 W1 Cu3 176.30(5) . . ?
Cu1 W1 Cu3 92.20(6) . . ?
N1 Cu1 S4 130.4(3) . . ?
N1 Cu1 S3 119.7(3) . . ?
S4 Cu1 S3 107.92(12) . . ?
N1 Cu1 W1 168.5(3) . . ?
S4 Cu1 W1 54.62(8) . . ?
S3 Cu1 W1 53.39(8) . . ?
N3 Cu2 S1 126.0(3) . . ?
N3 Cu2 S4 121.5(3) . . ?
S1 Cu2 S4 107.65(13) . . ?
N3 Cu2 W1 163.1(3) . . ?
S1 Cu2 W1 52.99(10) . . ?
S4 Cu2 W1 54.77(8) . . ?
S2 Cu3 S3 103.26(13) . . ?
S2 Cu3 I1 115.60(13) . . ?
S3 Cu3 I1 116.83(11) . . ?
S2 Cu3 I1 108.06(12) . 2_766 ?
S3 Cu3 I1 109.92(11) . 2_766 ?
I1 Cu3 I1 102.99(7) . 2_766 ?
S2 Cu3 W1 51.04(9) . . ?
S3 Cu3 W1 52.23(8) . . ?
I1 Cu3 W1 135.62(8) . . ?
I1 Cu3 W1 121.34(8) 2_766 . ?
Cu3 I1 Cu3 77.01(7) . 2_766 ?
W1 S1 Cu2 72.93(11) . . ?
W1 S2 Cu3 74.39(11) . . ?
W1 S3 Cu1 72.09(9) . . ?
W1 S3 Cu3 72.66(10) . . ?
Cu1 S3 Cu3 114.32(15) . . ?
Cu1 S4 Cu2 104.15(13) . . ?
Cu1 S4 W1 71.75(9) . . ?
Cu2 S4 W1 70.92(10) . . ?
C2 N1 N2 106.7(9) . . ?
C2 N1 Cu1 126.2(8) . . ?
N2 N1 Cu1 126.9(7) . . ?
N1 N2 C4 109.8(9) . . ?
N1 N2 C16 123.6(8) . . ?
C4 N2 C16 126.3(10) . . ?
C7 N3 N4 106.9(9) . . ?
C7 N3 Cu2 126.4(8) . . ?
N4 N3 Cu2 125.9(7) . . ?
N3 N4 C9 110.4(8) . . ?
N3 N4 C18 123.4(8) . . ?
C9 N4 C18 125.3(9) . . ?
N6 N5 C12 102.6(15) . . ?
N5 N6 C14 111.5(16) . . ?
N5 N6 C20 118.3(11) . . ?
C14 N6 C20 130.2(18) . . ?
C30 N7 C29 120.9(19) . . ?
C30 N7 C28 117.8(17) . . ?
C29 N7 C28 121(3) . . ?
C33 N8 C32 129(2) . . ?
C33 N8 C31 114.6(19) . . ?
C32 N8 C31 117(2) . . ?
C2 C1 H1A 109.5 . . ?
C2 C1 H1B 109.5 . . ?
H1A C1 H1B 109.5 . . ?
C2 C1 H1C 109.5 . . ?
H1A C1 H1C 109.5 . . ?
H1B C1 H1C 109.5 . . ?
N1 C2 C3 109.2(11) . . ?
N1 C2 C1 121.2(11) . . ?
C3 C2 C1 129.7(11) . . ?
C4 C3 C2 107.9(10) . . ?
C4 C3 H3 126.0 . . ?
C2 C3 H3 126.0 . . ?
C3 C4 N2 106.5(10) . . ?
C3 C4 C5 131.9(11) . . ?
N2 C4 C5 121.7(12) . . ?
C4 C5 H5A 109.5 . . ?
C4 C5 H5B 109.5 . . ?
H5A C5 H5B 109.5 . . ?
C4 C5 H5C 109.5 . . ?
H5A C5 H5C 109.5 . . ?
H5B C5 H5C 109.5 . . ?
C7 C6 H6A 109.5 . . ?
C7 C6 H6B 109.5 . . ?
H6A C6 H6B 109.5 . . ?
C7 C6 H6C 109.5 . . ?
H6A C6 H6C 109.5 . . ?
H6B C6 H6C 109.5 . . ?
N3 C7 C8 109.2(10) . . ?
N3 C7 C6 120.4(11) . . ?
C8 C7 C6 130.4(11) . . ?
C9 C8 C7 106.5(10) . . ?
C9 C8 H8 126.7 . . ?
C7 C8 H8 126.7 . . ?
C8 C9 N4 107.0(10) . . ?
C8 C9 C10 130.9(11) . . ?
N4 C9 C10 122.1(10) . . ?
C9 C10 H10A 109.5 . . ?
C9 C10 H10B 109.5 . . ?
H10A C10 H10B 109.5 . . ?
C9 C10 H10C 109.5 . . ?
H10A C10 H10C 109.5 . . ?
H10B C10 H10C 109.5 . . ?
C12 C11 H11A 109.5 . . ?
C12 C11 H11B 109.5 . . ?
H11A C11 H11B 109.5 . . ?
C12 C11 H11C 109.5 . . ?
H11A C11 H11C 109.5 . . ?
H11B C11 H11C 109.5 . . ?
C13 C12 N5 110(2) . . ?
C13 C12 C11 132(2) . . ?
N5 C12 C11 117.9(19) . . ?
C14 C13 C12 112(2) . . ?
C14 C13 H13 124.1 . . ?
C12 C13 H13 124.1 . . ?
C13 C14 N6 104(2) . . ?
C13 C14 C15 137(2) . . ?
N6 C14 C15 120(2) . . ?
C14 C15 H15A 109.5 . . ?
C14 C15 H15B 109.5 . . ?
H15A C15 H15B 109.5 . . ?
C14 C15 H15C 109.5 . . ?
H15A C15 H15C 109.5 . . ?
H15B C15 H15C 109.5 . . ?
N2 C16 C22 118.0(9) . . ?
N2 C16 H16A 107.8 . . ?
C22 C16 H16A 107.8 . . ?
N2 C16 H16B 107.8 . . ?
C22 C16 H16B 107.8 . . ?
H16A C16 H16B 107.2 . . ?
C23 C17 H17A 109.5 . . ?
C23 C17 H17B 109.5 . . ?
H17A C17 H17B 109.5 . . ?
C23 C17 H17C 109.5 . . ?
H17A C17 H17C 109.5 . . ?
H17B C17 H17C 109.5 . . ?
N4 C18 C24 116.1(9) . . ?
N4 C18 H18A 108.3 . . ?
C24 C18 H18A 108.3 . . ?
N4 C18 H18B 108.3 . . ?
C24 C18 H18B 108.3 . . ?
H18A C18 H18B 107.4 . . ?
C25 C19 H19A 109.5 . . ?
C25 C19 H19B 109.5 . . ?
H19A C19 H19B 109.5 . . ?
C25 C19 H19C 109.5 . . ?
H19A C19 H19C 109.5 . . ?
H19B C19 H19C 109.5 . . ?
N6 C20 C26 115.7(12) . . ?
N6 C20 H20A 108.4 . . ?
C26 C20 H20A 108.4 . . ?
N6 C20 H20B 108.4 . . ?
C26 C20 H20B 108.4 . . ?
H20A C20 H20B 107.4 . . ?
C27 C21 H21A 109.5 . . ?
C27 C21 H21B 109.5 . . ?
H21A C21 H21B 109.5 . . ?
C27 C21 H21C 109.5 . . ?
H21A C21 H21C 109.5 . . ?
H21B C21 H21C 109.5 . . ?
C27 C22 C23 119.2(10) . . ?
C27 C22 C16 120.7(9) . . ?
C23 C22 C16 119.6(10) . . ?
C24 C23 C22 121.1(10) . . ?
C24 C23 C17 118.5(9) . . ?
C22 C23 C17 120.4(10) . . ?
C23 C24 C25 119.4(9) . . ?
C23 C24 C18 119.4(10) . . ?
C25 C24 C18 120.2(9) . . ?
C24 C25 C26 120.5(10) . . ?
C24 C25 C19 120.2(10) . . ?
C26 C25 C19 119.3(10) . . ?
C25 C26 C27 119.2(10) . . ?
C25 C26 C20 119.6(10) . . ?
C27 C26 C20 121.0(10) . . ?
C22 C27 C26 119.7(9) . . ?
C22 C27 C21 122.2(10) . . ?
C26 C27 C21 118.1(10) . . ?
O1 C30 N7 134(3) . . ?
O2 C33 N8 123(2) . . ?

loop_
_geom_bond_atom_site_label_1
_geom_bond_atom_site_label_2
_geom_bond_distance
_geom_bond_site_symmetry_2
_geom_bond_publ_flag
W1 S2 2.183(3) . ?
W1 S1 2.202(4) . ?
W1 S3 2.239(3) . ?
W1 S4 2.278(3) . ?
W1 Cu2 2.6361(17) . ?
W1 Cu1 2.6540(15) . ?
W1 Cu3 2.7038(19) . ?
Cu1 N1 1.936(9) . ?
Cu1 S4 2.250(3) . ?
Cu1 S3 2.271(3) . ?
Cu2 N3 1.924(9) . ?
Cu2 S1 2.233(4) . ?
Cu2 S4 2.266(3) . ?
Cu3 S2 2.288(4) . ?
Cu3 S3 2.323(4) . ?
Cu3 I1 2.603(2) . ?
Cu3 I1 2.693(2) 2_766 ?
I1 Cu3 2.693(2) 2_766 ?
O1 C30 1.279(18) . ?
O2 C33 1.233(17) . ?
N1 C2 1.347(14) . ?
N1 N2 1.361(13) . ?
N2 C4 1.379(14) . ?
N2 C16 1.447(14) . ?
N3 C7 1.339(14) . ?
N3 N4 1.351(12) . ?
N4 C9 1.364(14) . ?
N4 C18 1.454(12) . ?
N5 N6 1.355(18) . ?
N5 C12 1.37(2) . ?
N6 C14 1.40(2) . ?
N6 C20 1.453(18) . ?
N7 C30 1.423(19) . ?
N7 C29 1.435(19) . ?
N7 C28 1.482(19) . ?
N8 C33 1.340(17) . ?
N8 C32 1.435(17) . ?
N8 C31 1.504(18) . ?
C1 C2 1.467(18) . ?
C1 H1A 0.9600 . ?
C1 H1B 0.9600 . ?
C1 H1C 0.9600 . ?
C2 C3 1.382(16) . ?
C3 C4 1.356(18) . ?
C3 H3 0.9300 . ?
C4 C5 1.497(17) . ?
C5 H5A 0.9600 . ?
C5 H5B 0.9600 . ?
C5 H5C 0.9600 . ?
C6 C7 1.502(16) . ?
C6 H6A 0.9600 . ?
C6 H6B 0.9600 . ?
C6 H6C 0.9600 . ?
C7 C8 1.401(16) . ?
C8 C9 1.363(15) . ?
C8 H8 0.9300 . ?
C9 C10 1.491(17) . ?
C10 H10A 0.9600 . ?
C10 H10B 0.9600 . ?
C10 H10C 0.9600 . ?
C11 C12 1.58(3) . ?
C11 H11A 0.9600 . ?
C11 H11B 0.9600 . ?
C11 H11C 0.9600 . ?
C12 C13 1.32(3) . ?
C13 C14 1.30(3) . ?
C13 H13 0.9300 . ?
C14 C15 1.53(3) . ?
C15 H15A 0.9600 . ?
C15 H15B 0.9600 . ?
C15 H15C 0.9600 . ?
C16 C22 1.511(15) . ?
C16 H16A 0.9700 . ?
C16 H16B 0.9700 . ?
C17 C23 1.534(15) . ?
C17 H17A 0.9600 . ?
C17 H17B 0.9600 . ?
C17 H17C 0.9600 . ?
C18 C24 1.503(14) . ?
C18 H18A 0.9700 . ?
C18 H18B 0.9700 . ?
C19 C25 1.515(15) . ?
C19 H19A 0.9600 . ?
C19 H19B 0.9600 . ?
C19 H19C 0.9600 . ?
C20 C26 1.485(16) . ?
C20 H20A 0.9700 . ?
C20 H20B 0.9700 . ?
C21 C27 1.528(14) . ?
C21 H21A 0.9600 . ?
C21 H21B 0.9600 . ?
C21 H21C 0.9600 . ?
C22 C27 1.395(15) . ?
C22 C23 1.410(14) . ?
C23 C24 1.384(14) . ?
C24 C25 1.392(15) . ?
C25 C26 1.406(15) . ?
C26 C27 1.417(15) . ?
